data_2234955
loop_
_publ_author_name
'Zuo, Jian'
'Bi, Caifeng'
'Fan, Yuhua'
'Zhang, Nan'
'Zhang, Pengfei'

_publ_section_title
;
 (2,2'-Bipyridine-\k^2^<i>N</i>,<i>N</i>'){<i>N</i>-[(2-oxidonaphthalen-1-yl-\k<i>O</i>)methylidene]-<small>L</small>-valinato-\k<i>O</i>}copper(II)
 trihydrate
;
_journal_coeditor_code BX2410
_journal_issue 6
_journal_name_full 'Acta Crystallographica Section E'
_journal_page_first m792
_journal_paper_doi 10.1107/S1600536812022702
_journal_volume 68
_journal_year 2012
_chemical_formula_iupac '[Cu (C16 H15 N O3) (C10 H8 N2)], 3H2 O'
_chemical_formula_moiety 'C26 H23 Cu N3 O3, 3(H2 O)'
_chemical_formula_sum 'C26 H29 Cu N3 O6'
_chemical_formula_weight 543.06
_chemical_name_systematic
;
(2,2'-Bipyridine-\k^2^<i>N</i>,<i>N</i>'){<i>N</i>-[(2-oxidonaphthalen-1-yl-
\k<i>O</i>)methylidene]-<i>L</i>-valinato-\k<i>O</i>}copper(II) trihydrate
;
_space_group_IT_number 2
_symmetry_cell_setting triclinic
_symmetry_space_group_name_Hall '-P 1'
_symmetry_space_group_name_H-M 'P -1'
_atom_sites_solution_hydrogens geom
_atom_sites_solution_primary direct
_atom_sites_solution_secondary difmap
_audit_creation_method SHELXL-97
_cell_angle_alpha 79.9710(10)
_cell_angle_beta 74.7180(10)
_cell_angle_gamma 85.745(2)
_cell_formula_units_Z 2
_cell_length_a 9.2950(10)
_cell_length_b 9.7861(11)
_cell_length_c 14.3819(15)
_cell_measurement_reflns_used 2185
_cell_measurement_temperature 298(2)
_cell_measurement_theta_max 23.928
_cell_measurement_theta_min 2.774
_cell_volume 1242.1(2)
_computing_cell_refinement 'SAINT (Bruker, 2002)'
_computing_data_collection 'SMART (Bruker, 2002)'
_computing_data_reduction 'SAINT (Bruker, 2002)'
_computing_molecular_graphics 'SHELXTL (Sheldrick, 2008)'
_computing_publication_material 'SHELXTL (Sheldrick, 2008)'
_computing_structure_refinement 'SHELXL97 (Sheldrick, 2008)'
_computing_structure_solution 'SHELXS97 (Sheldrick, 2008)'
_diffrn_ambient_temperature 298(2)
_diffrn_measured_fraction_theta_full 0.982
_diffrn_measured_fraction_theta_max 0.982
_diffrn_measurement_device_type 'Bruker SMART CCD area-detector'
_diffrn_measurement_method 'phi and omega scans'
_diffrn_radiation_monochromator graphite
_diffrn_radiation_source 'fine-focus sealed tube'
_diffrn_radiation_type MoK\a
_diffrn_radiation_wavelength 0.71073
_diffrn_reflns_av_R_equivalents 0.0222
_diffrn_reflns_av_sigmaI/netI 0.0498
_diffrn_reflns_limit_h_max 10
_diffrn_reflns_limit_h_min -11
_diffrn_reflns_limit_k_max 11
_diffrn_reflns_limit_k_min -11
_diffrn_reflns_limit_l_max 17
_diffrn_reflns_limit_l_min -12
_diffrn_reflns_number 6423
_diffrn_reflns_theta_full 25.02
_diffrn_reflns_theta_max 25.02
_diffrn_reflns_theta_min 2.97
_exptl_absorpt_coefficient_mu 0.926
_exptl_absorpt_correction_T_max 0.6971
_exptl_absorpt_correction_T_min 0.6754
_exptl_absorpt_correction_type multi-scan
_exptl_absorpt_process_details '(SADABS; Bruker, 2002)'
_exptl_crystal_colour green
_exptl_crystal_density_diffrn 1.452
_exptl_crystal_density_method 'not measured'
_exptl_crystal_description block
_exptl_crystal_F_000 566
_exptl_crystal_size_max 0.46
_exptl_crystal_size_mid 0.43
_exptl_crystal_size_min 0.42
_refine_diff_density_max 0.385
_refine_diff_density_min -0.269
_refine_ls_extinction_method none
_refine_ls_goodness_of_fit_ref 1.039
_refine_ls_hydrogen_treatment constr
_refine_ls_matrix_type full
_refine_ls_number_parameters 327
_refine_ls_number_reflns 4306
_refine_ls_number_restraints 0
_refine_ls_restrained_S_all 1.039
_refine_ls_R_factor_all 0.0626
_refine_ls_R_factor_gt 0.0391
_refine_ls_shift/su_max 0.001
_refine_ls_shift/su_mean 0.000
_refine_ls_structure_factor_coef Fsqd
_refine_ls_weighting_details 'calc w=1/[\s^2^(Fo^2^)+(0.0382P)^2^+0.5836P] where P=(Fo^2^+2Fc^2^)/3'
_refine_ls_weighting_scheme calc
_refine_ls_wR_factor_gt 0.0838
_refine_ls_wR_factor_ref 0.0969
_reflns_number_gt 3246
_reflns_number_total 4306
_reflns_threshold_expression I>2sigma(I)
_cod_data_source_file bx2410.cif
_cod_data_source_block I
_cod_database_code 2234955
_cod_database_fobs_code 2234955

loop_
_symmetry_equiv_pos_as_xyz
'x, y, z'
'-x, -y, -z'

loop_
_atom_site_type_symbol
_atom_site_label
_atom_site_fract_x
_atom_site_fract_y
_atom_site_fract_z
_atom_site_U_iso_or_equiv
_atom_site_adp_type
_atom_site_calc_flag
_atom_site_refinement_flags
_atom_site_occupancy
_atom_site_symmetry_multiplicity
Cu Cu1 0.54013(4) 0.29935(4) 0.23335(3) 0.03351(14) Uani d . 1 1
N N1 0.6348(2) 0.2715(2) 0.34020(17) 0.0276(5) Uani d . 1 1
N N2 0.3955(3) 0.4995(3) 0.22238(19) 0.0396(6) Uani d . 1 1
N N3 0.4708(3) 0.3005(3) 0.11297(17) 0.0324(6) Uani d . 1 1
O O1 0.7456(2) 0.3182(2) 0.15227(14) 0.0398(5) Uani d . 1 1
O O2 0.9811(2) 0.2916(3) 0.15860(16) 0.0507(6) Uani d . 1 1
O O3 0.3595(2) 0.2123(2) 0.31584(14) 0.0400(5) Uani d . 1 1
O O4 0.1797(3) 0.0875(3) 0.22315(18) 0.0628(7) Uani d . 1 1
H H4A 0.1222 0.1558 0.2101 0.075 Uiso d R 1 1
H H4B 0.2397 0.1189 0.2493 0.075 Uiso d R 1 1
O O5 1.0190(3) 0.2087(3) 0.97155(18) 0.0662(7) Uani d . 1 1
H H5A 0.9955 0.2526 1.0197 0.079 Uiso d R 1 1
H H5B 0.9419 0.1648 0.9746 0.079 Uiso d R 1 1
O O6 0.8146(3) 1.0165(3) 0.95467(19) 0.0689(8) Uani d . 1 1
H H6A 0.8096 1.0114 0.8972 0.083 Uiso d R 1 1
H H6B 0.8707 0.9509 0.9737 0.083 Uiso d R 1 1
C C1 0.8461(3) 0.2996(3) 0.1986(2) 0.0346(7) Uani d . 1 1
C C2 0.7965(3) 0.2931(3) 0.3090(2) 0.0316(7) Uani d . 1 1
H H2 0.8473 0.2135 0.3396 0.038 Uiso calc R 1 1
C C3 0.8416(4) 0.4271(3) 0.3358(2) 0.0452(8) Uani d . 1 1
H H3 0.9502 0.4318 0.3107 0.054 Uiso calc R 1 1
C C4 0.7762(4) 0.5558(4) 0.2846(3) 0.0714(13) Uani d . 1 1
H H4C 0.6693 0.5528 0.3037 0.107 Uiso calc R 1 1
H H4D 0.8109 0.5593 0.2152 0.107 Uiso calc R 1 1
H H4E 0.8071 0.6369 0.3024 0.107 Uiso calc R 1 1
C C5 0.8084(5) 0.4242(5) 0.4448(3) 0.0878(15) Uani d . 1 1
H H5C 0.8571 0.4994 0.4577 0.132 Uiso calc R 1 1
H H5D 0.8445 0.3376 0.4747 0.132 Uiso calc R 1 1
H H5E 0.7027 0.4336 0.4712 0.132 Uiso calc R 1 1
C C6 0.5780(3) 0.2084(3) 0.4268(2) 0.0298(7) Uani d . 1 1
H H6 0.6435 0.1803 0.4660 0.036 Uiso calc R 1 1
C C7 0.4246(3) 0.1769(3) 0.4694(2) 0.0284(7) Uani d . 1 1
C C8 0.3236(3) 0.1816(3) 0.4110(2) 0.0333(7) Uani d . 1 1
C C9 0.1733(3) 0.1428(4) 0.4575(2) 0.0451(8) Uani d . 1 1
H H9 0.1062 0.1436 0.4196 0.054 Uiso calc R 1 1
C C10 0.1265(4) 0.1050(3) 0.5553(3) 0.0464(9) Uani d . 1 1
H H10 0.0271 0.0828 0.5831 0.056 Uiso calc R 1 1
C C11 0.2239(4) 0.0982(3) 0.6167(2) 0.0371(7) Uani d . 1 1
C C12 0.3742(3) 0.1334(3) 0.5741(2) 0.0317(7) Uani d . 1 1
C C13 0.4680(4) 0.1241(3) 0.6382(2) 0.0412(8) Uani d . 1 1
H H13 0.5675 0.1473 0.6131 0.049 Uiso calc R 1 1
C C14 0.4150(4) 0.0817(4) 0.7363(2) 0.0506(9) Uani d . 1 1
H H14 0.4800 0.0750 0.7763 0.061 Uiso calc R 1 1
C C15 0.2672(4) 0.0484(4) 0.7777(2) 0.0521(9) Uani d . 1 1
H H15 0.2329 0.0208 0.8447 0.062 Uiso calc R 1 1
C C16 0.1735(4) 0.0567(3) 0.7188(2) 0.0450(8) Uani d . 1 1
H H16 0.0740 0.0347 0.7462 0.054 Uiso calc R 1 1
C C17 0.3553(4) 0.5916(4) 0.2821(3) 0.0521(9) Uani d . 1 1
H H17 0.4092 0.5928 0.3280 0.062 Uiso calc R 1 1
C C18 0.2377(4) 0.6866(4) 0.2804(3) 0.0604(10) Uani d . 1 1
H H18 0.2146 0.7516 0.3226 0.072 Uiso calc R 1 1
C C19 0.1567(4) 0.6813(4) 0.2144(3) 0.0577(10) Uani d . 1 1
H H19 0.0762 0.7428 0.2116 0.069 Uiso calc R 1 1
C C20 0.1939(4) 0.5860(4) 0.1527(3) 0.0503(9) Uani d . 1 1
H H20 0.1388 0.5815 0.1080 0.060 Uiso calc R 1 1
C C21 0.3148(3) 0.4960(3) 0.1574(2) 0.0365(7) Uani d . 1 1
C C22 0.3657(3) 0.3928(3) 0.0911(2) 0.0329(7) Uani d . 1 1
C C23 0.3139(4) 0.3911(4) 0.0096(2) 0.0457(9) Uani d . 1 1
H H23 0.2417 0.4560 -0.0053 0.055 Uiso calc R 1 1
C C24 0.3696(4) 0.2929(4) -0.0490(2) 0.0492(9) Uani d . 1 1
H H24 0.3330 0.2890 -0.1027 0.059 Uiso calc R 1 1
C C25 0.4792(4) 0.2009(4) -0.0281(2) 0.0461(9) Uani d . 1 1
H H25 0.5201 0.1350 -0.0679 0.055 Uiso calc R 1 1
C C26 0.5271(3) 0.2084(3) 0.0532(2) 0.0386(8) Uani d . 1 1
H H26 0.6021 0.1465 0.0675 0.046 Uiso calc R 1 1

loop_
_atom_site_aniso_label
_atom_site_aniso_U_11
_atom_site_aniso_U_22
_atom_site_aniso_U_33
_atom_site_aniso_U_12
_atom_site_aniso_U_13
_atom_site_aniso_U_23
Cu1 0.0338(2) 0.0408(2) 0.0286(2) -0.00009(16) -0.01315(16) -0.00514(16)
N1 0.0273(13) 0.0314(14) 0.0270(13) -0.0036(10) -0.0095(11) -0.0070(11)
N2 0.0389(15) 0.0396(16) 0.0432(16) 0.0040(12) -0.0146(13) -0.0104(13)
N3 0.0348(14) 0.0367(15) 0.0273(13) -0.0032(12) -0.0116(11) -0.0028(11)
O1 0.0360(12) 0.0569(14) 0.0283(11) -0.0049(10) -0.0110(10) -0.0056(10)
O2 0.0308(13) 0.0765(18) 0.0449(14) -0.0010(11) -0.0045(11) -0.0184(12)
O3 0.0334(12) 0.0581(15) 0.0311(12) -0.0085(10) -0.0141(10) -0.0015(10)
O4 0.0614(17) 0.0731(18) 0.0638(17) -0.0118(13) -0.0305(14) -0.0114(14)
O5 0.0723(18) 0.079(2) 0.0531(16) 0.0036(15) -0.0199(14) -0.0236(14)
O6 0.0751(19) 0.0676(18) 0.0730(19) 0.0152(14) -0.0312(16) -0.0233(15)
C1 0.0339(18) 0.0337(18) 0.0380(18) -0.0014(14) -0.0105(15) -0.0083(14)
C2 0.0298(16) 0.0342(17) 0.0333(17) 0.0019(13) -0.0124(13) -0.0066(13)
C3 0.041(2) 0.050(2) 0.049(2) -0.0096(16) -0.0097(16) -0.0181(17)
C4 0.067(3) 0.039(2) 0.117(4) 0.0012(19) -0.031(3) -0.024(2)
C5 0.112(4) 0.103(4) 0.061(3) -0.043(3) -0.017(3) -0.040(3)
C6 0.0339(17) 0.0314(17) 0.0285(17) 0.0009(13) -0.0148(13) -0.0069(13)
C7 0.0320(16) 0.0266(16) 0.0288(16) -0.0015(13) -0.0089(13) -0.0084(13)
C8 0.0318(17) 0.0348(18) 0.0341(18) 0.0002(13) -0.0092(14) -0.0070(14)
C9 0.0353(19) 0.060(2) 0.042(2) -0.0069(16) -0.0125(16) -0.0076(17)
C10 0.0338(19) 0.051(2) 0.052(2) -0.0061(16) -0.0030(16) -0.0127(17)
C11 0.046(2) 0.0258(17) 0.0362(18) -0.0024(14) -0.0023(15) -0.0086(14)
C12 0.0421(18) 0.0222(15) 0.0311(17) -0.0022(13) -0.0063(14) -0.0087(13)
C13 0.047(2) 0.045(2) 0.0328(18) -0.0051(16) -0.0095(15) -0.0100(15)
C14 0.070(3) 0.053(2) 0.0316(19) 0.0014(19) -0.0160(18) -0.0113(16)
C15 0.075(3) 0.045(2) 0.0284(18) -0.0003(19) 0.0009(19) -0.0079(16)
C16 0.052(2) 0.0311(18) 0.043(2) -0.0018(16) 0.0054(17) -0.0090(15)
C17 0.053(2) 0.057(2) 0.052(2) 0.0083(19) -0.0185(18) -0.0188(19)
C18 0.059(2) 0.058(3) 0.067(3) 0.014(2) -0.015(2) -0.026(2)
C19 0.043(2) 0.049(2) 0.079(3) 0.0135(18) -0.015(2) -0.010(2)
C20 0.042(2) 0.049(2) 0.062(2) 0.0049(17) -0.0207(18) -0.0040(19)
C21 0.0326(17) 0.0347(18) 0.0406(19) -0.0053(14) -0.0126(15) 0.0053(14)
C22 0.0287(16) 0.0386(18) 0.0300(16) -0.0066(14) -0.0084(13) 0.0023(14)
C23 0.041(2) 0.054(2) 0.045(2) -0.0048(17) -0.0246(17) 0.0061(18)
C24 0.056(2) 0.063(2) 0.0331(19) -0.0151(19) -0.0196(17) -0.0029(18)
C25 0.052(2) 0.057(2) 0.0329(18) -0.0079(18) -0.0125(16) -0.0113(16)
C26 0.0428(19) 0.0415(19) 0.0350(18) -0.0014(15) -0.0154(15) -0.0076(15)

loop_
_atom_type_symbol
_atom_type_description
_atom_type_scat_dispersion_real
_atom_type_scat_dispersion_imag
_atom_type_scat_source
C C 0.0033 0.0016 'International Tables Vol C Tables 4.2.6.8 and 6.1.1.4'
H H 0.0000 0.0000 'International Tables Vol C Tables 4.2.6.8 and 6.1.1.4'
N N 0.0061 0.0033 'International Tables Vol C Tables 4.2.6.8 and 6.1.1.4'
O O 0.0106 0.0060 'International Tables Vol C Tables 4.2.6.8 and 6.1.1.4'
Cu Cu 0.3201 1.2651 'International Tables Vol C Tables 4.2.6.8 and 6.1.1.4'

loop_
_geom_angle_atom_site_label_1
_geom_angle_atom_site_label_2
_geom_angle_atom_site_label_3
_geom_angle
N1 Cu1 O3 92.02(9)
N1 Cu1 O1 83.66(9)
O3 Cu1 O1 159.67(9)
N1 Cu1 N3 168.99(10)
O3 Cu1 N3 91.75(9)
O1 Cu1 N3 89.24(9)
N1 Cu1 N2 114.65(10)
O3 Cu1 N2 85.89(9)
O1 Cu1 N2 113.99(9)
N3 Cu1 N2 75.94(10)
C6 N1 C2 118.8(2)
C6 N1 Cu1 125.5(2)
C2 N1 Cu1 113.63(17)
C17 N2 C21 117.9(3)
C17 N2 Cu1 130.5(2)
C21 N2 Cu1 109.3(2)
C26 N3 C22 118.7(3)
C26 N3 Cu1 120.6(2)
C22 N3 Cu1 120.6(2)
C1 O1 Cu1 115.39(19)
C8 O3 Cu1 126.99(18)
H4A O4 H4B 105.7
H5A O5 H5B 105.8
H6A O6 H6B 109.9
O2 C1 O1 123.5(3)
O2 C1 C2 118.9(3)
O1 C1 C2 117.5(3)
N1 C2 C1 107.9(2)
N1 C2 C3 113.4(2)
C1 C2 C3 109.2(2)
N1 C2 H2 108.7
C1 C2 H2 108.7
C3 C2 H2 108.7
C5 C3 C4 112.4(3)
C5 C3 C2 112.8(3)
C4 C3 C2 111.7(3)
C5 C3 H3 106.5
C4 C3 H3 106.5
C2 C3 H3 106.5
C3 C4 H4C 109.5
C3 C4 H4D 109.5
H4C C4 H4D 109.5
C3 C4 H4E 109.5
H4C C4 H4E 109.5
H4D C4 H4E 109.5
C3 C5 H5C 109.5
C3 C5 H5D 109.5
H5C C5 H5D 109.5
C3 C5 H5E 109.5
H5C C5 H5E 109.5
H5D C5 H5E 109.5
N1 C6 C7 126.7(3)
N1 C6 H6 116.6
C7 C6 H6 116.6
C8 C7 C6 121.1(3)
C8 C7 C12 119.7(3)
C6 C7 C12 119.2(3)
O3 C8 C7 124.4(3)
O3 C8 C9 117.1(3)
C7 C8 C9 118.4(3)
C10 C9 C8 121.5(3)
C10 C9 H9 119.2
C8 C9 H9 119.2
C9 C10 C11 122.0(3)
C9 C10 H10 119.0
C11 C10 H10 119.0
C12 C11 C10 118.6(3)
C12 C11 C16 120.1(3)
C10 C11 C16 121.3(3)
C11 C12 C13 116.7(3)
C11 C12 C7 119.7(3)
C13 C12 C7 123.6(3)
C14 C13 C12 121.2(3)
C14 C13 H13 119.4
C12 C13 H13 119.4
C13 C14 C15 121.8(3)
C13 C14 H14 119.1
C15 C14 H14 119.1
C16 C15 C14 118.9(3)
C16 C15 H15 120.6
C14 C15 H15 120.6
C15 C16 C11 121.4(3)
C15 C16 H16 119.3
C11 C16 H16 119.3
N2 C17 C18 123.9(3)
N2 C17 H17 118.1
C18 C17 H17 118.1
C19 C18 C17 117.5(4)
C19 C18 H18 121.2
C17 C18 H18 121.2
C20 C19 C18 120.0(3)
C20 C19 H19 120.0
C18 C19 H19 120.0
C19 C20 C21 119.1(3)
C19 C20 H20 120.4
C21 C20 H20 120.4
N2 C21 C20 121.5(3)
N2 C21 C22 115.9(3)
C20 C21 C22 122.6(3)
N3 C22 C23 120.8(3)
N3 C22 C21 115.6(3)
C23 C22 C21 123.5(3)
C24 C23 C22 119.5(3)
C24 C23 H23 120.2
C22 C23 H23 120.2
C25 C24 C23 119.7(3)
C25 C24 H24 120.1
C23 C24 H24 120.1
C24 C25 C26 118.1(3)
C24 C25 H25 120.9
C26 C25 H25 120.9
N3 C26 C25 123.0(3)
N3 C26 H26 118.5
C25 C26 H26 118.5

loop_
_geom_bond_atom_site_label_1
_geom_bond_atom_site_label_2
_geom_bond_distance
Cu1 N1 1.934(2)
Cu1 O3 1.939(2)
Cu1 O1 1.961(2)
Cu1 N3 1.999(2)
Cu1 N2 2.298(3)
N1 C6 1.283(3)
N1 C2 1.471(3)
N2 C17 1.319(4)
N2 C21 1.349(4)
N3 C26 1.337(4)
N3 C22 1.342(4)
O1 C1 1.270(3)
O2 C1 1.238(3)
O3 C8 1.306(3)
O4 H4A 0.8500
O4 H4B 0.8500
O5 H5A 0.8499
O5 H5B 0.8500
O6 H6A 0.8499
O6 H6B 0.8499
C1 C2 1.523(4)
C2 C3 1.545(4)
C2 H2 0.9800
C3 C5 1.511(5)
C3 C4 1.516(5)
C3 H3 0.9800
C4 H4C 0.9600
C4 H4D 0.9600
C4 H4E 0.9600
C5 H5C 0.9600
C5 H5D 0.9600
C5 H5E 0.9600
C6 C7 1.430(4)
C6 H6 0.9300
C7 C8 1.409(4)
C7 C12 1.450(4)
C8 C9 1.429(4)
C9 C10 1.351(5)
C9 H9 0.9300
C10 C11 1.413(4)
C10 H10 0.9300
C11 C12 1.411(4)
C11 C16 1.414(4)
C12 C13 1.415(4)
C13 C14 1.365(4)
C13 H13 0.9300
C14 C15 1.384(5)
C14 H14 0.9300
C15 C16 1.354(5)
C15 H15 0.9300
C16 H16 0.9300
C17 C18 1.383(5)
C17 H17 0.9300
C18 C19 1.368(5)
C18 H18 0.9300
C19 C20 1.362(5)
C19 H19 0.9300
C20 C21 1.385(4)
C20 H20 0.9300
C21 C22 1.477(4)
C22 C23 1.382(4)
C23 C24 1.371(5)
C23 H23 0.9300
C24 C25 1.368(5)
C24 H24 0.9300
C25 C26 1.371(4)
C25 H25 0.9300
C26 H26 0.9300

loop_
_geom_hbond_atom_site_label_D
_geom_hbond_atom_site_label_H
_geom_hbond_atom_site_label_A
_geom_hbond_site_symmetry_A
_geom_hbond_distance_DH
_geom_hbond_distance_HA
_geom_hbond_distance_DA
_geom_hbond_angle_DHA
O4 H4A O2 1_455 0.85 1.99 2.823(3) 167.6
O4 H4B O3 1 0.85 2.00 2.847(3) 172.3
O5 H5A O2 1_556 0.85 2.07 2.870(3) 157.5
O5 H5B O6 1_545 0.85 2.04 2.852(4) 159.5
O6 H6A O4 2_666 0.85 2.10 2.900(4) 155.8
O6 H6B O5 2_767 0.85 1.97 2.814(4) 173.8

loop_
_geom_torsion_atom_site_label_1
_geom_torsion_atom_site_label_2
_geom_torsion_atom_site_label_3
_geom_torsion_atom_site_label_4
_geom_torsion
O3 Cu1 N1 C6 2.9(2)
O1 Cu1 N1 C6 -157.1(2)
N3 Cu1 N1 C6 -107.0(5)
N2 Cu1 N1 C6 89.3(2)
O3 Cu1 N1 C2 166.36(19)
O1 Cu1 N1 C2 6.28(18)
N3 Cu1 N1 C2 56.4(6)
N2 Cu1 N1 C2 -107.24(19)
N1 Cu1 N2 C17 -7.2(3)
O3 Cu1 N2 C17 83.1(3)
O1 Cu1 N2 C17 -101.3(3)
N3 Cu1 N2 C17 175.9(3)
N1 Cu1 N2 C21 -169.10(19)
O3 Cu1 N2 C21 -78.8(2)
O1 Cu1 N2 C21 96.8(2)
N3 Cu1 N2 C21 14.08(19)
N1 Cu1 N3 C26 6.4(7)
O3 Cu1 N3 C26 -103.6(2)
O1 Cu1 N3 C26 56.1(2)
N2 Cu1 N3 C26 171.1(2)
N1 Cu1 N3 C22 -174.3(4)
O3 Cu1 N3 C22 75.7(2)
O1 Cu1 N3 C22 -124.6(2)
N2 Cu1 N3 C22 -9.6(2)
N1 Cu1 O1 C1 2.9(2)
O3 Cu1 O1 C1 -75.7(3)
N3 Cu1 O1 C1 -168.7(2)
N2 Cu1 O1 C1 117.1(2)
N1 Cu1 O3 C8 12.5(2)
O1 Cu1 O3 C8 89.6(3)
N3 Cu1 O3 C8 -177.8(2)
N2 Cu1 O3 C8 -102.1(2)
Cu1 O1 C1 O2 171.2(2)
Cu1 O1 C1 C2 -11.4(3)
C6 N1 C2 C1 152.0(3)
Cu1 N1 C2 C1 -12.6(3)
C6 N1 C2 C3 -86.9(3)
Cu1 N1 C2 C3 108.5(2)
O2 C1 C2 N1 -166.8(3)
O1 C1 C2 N1 15.7(4)
O2 C1 C2 C3 69.5(3)
O1 C1 C2 C3 -108.0(3)
N1 C2 C3 C5 64.6(4)
C1 C2 C3 C5 -175.1(3)
N1 C2 C3 C4 -63.2(4)
C1 C2 C3 C4 57.2(4)
C2 N1 C6 C7 -179.3(3)
Cu1 N1 C6 C7 -16.7(4)
N1 C6 C7 C8 16.5(5)
N1 C6 C7 C12 -166.3(3)
Cu1 O3 C8 C7 -15.5(4)
Cu1 O3 C8 C9 168.2(2)
C6 C7 C8 O3 0.9(5)
C12 C7 C8 O3 -176.3(3)
C6 C7 C8 C9 177.2(3)
C12 C7 C8 C9 -0.1(4)
O3 C8 C9 C10 177.9(3)
C7 C8 C9 C10 1.4(5)
C8 C9 C10 C11 -1.7(5)
C9 C10 C11 C12 0.6(5)
C9 C10 C11 C16 -179.2(3)
C10 C11 C12 C13 -179.5(3)
C16 C11 C12 C13 0.3(4)
C10 C11 C12 C7 0.7(4)
C16 C11 C12 C7 -179.5(3)
C8 C7 C12 C11 -0.9(4)
C6 C7 C12 C11 -178.2(3)
C8 C7 C12 C13 179.3(3)
C6 C7 C12 C13 2.0(4)
C11 C12 C13 C14 0.6(4)
C7 C12 C13 C14 -179.6(3)
C12 C13 C14 C15 -1.2(5)
C13 C14 C15 C16 0.8(5)
C14 C15 C16 C11 0.1(5)
C12 C11 C16 C15 -0.6(5)
C10 C11 C16 C15 179.1(3)
C21 N2 C17 C18 -1.6(5)
Cu1 N2 C17 C18 -162.2(3)
N2 C17 C18 C19 1.8(6)
C17 C18 C19 C20 -0.7(6)
C18 C19 C20 C21 -0.5(6)
C17 N2 C21 C20 0.3(5)
Cu1 N2 C21 C20 164.7(3)
C17 N2 C21 C22 179.0(3)
Cu1 N2 C21 C22 -16.6(3)
C19 C20 C21 N2 0.7(5)
C19 C20 C21 C22 -177.9(3)
C26 N3 C22 C23 1.5(4)
Cu1 N3 C22 C23 -177.8(2)
C26 N3 C22 C21 -176.8(3)
Cu1 N3 C22 C21 3.8(3)
N2 C21 C22 N3 10.1(4)
C20 C21 C22 N3 -171.2(3)
N2 C21 C22 C23 -168.1(3)
C20 C21 C22 C23 10.6(5)
N3 C22 C23 C24 0.6(5)
C21 C22 C23 C24 178.7(3)
C22 C23 C24 C25 -2.1(5)
C23 C24 C25 C26 1.6(5)
C22 N3 C26 C25 -2.1(5)
Cu1 N3 C26 C25 177.3(2)
C24 C25 C26 N3 0.5(5)
